data_1558821
loop_
_publ_author_name
'Zhou, Zheng'
'Wei, Zheng'
'Schaub, Tobias A.'
'Jasti, Ramesh'
'Petrukhina, Marina A.'

_publ_section_title
;
 Structural deformation and host--guest properties of doubly-reduced
 cycloparaphenylenes, [n]CPPs2&#x2212; (n = 6, 8, 10, and 12)
;
_journal_name_full 'Chemical Science'
_journal_paper_doi 10.1039/D0SC03072D
_journal_year 2020
_chemical_formula_moiety 'C60 H40, 2(C12 H24 K O6), 2(C4 H8 O)'
_chemical_formula_sum 'C92 H104 K2 O14'
_chemical_formula_weight 1511.95
_space_group_crystal_system orthorhombic
_space_group_IT_number 61
_space_group_name_Hall '-P 2ac 2ab'
_space_group_name_H-M_alt 'P b c a'
_atom_sites_solution_hydrogens geom
_atom_sites_solution_primary dual
_atom_sites_solution_secondary difmap
_audit_creation_method SHELXL-2018/3
_audit_update_record
;
2020-05-23 deposited with the CCDC.	2020-07-27 downloaded from the CCDC.
;
_cell_angle_alpha 90
_cell_angle_beta 90
_cell_angle_gamma 90
_cell_formula_units_Z 4
_cell_length_a 16.9050(16)
_cell_length_b 18.2916(17)
_cell_length_c 24.694(2)
_cell_measurement_reflns_used 9772
_cell_measurement_temperature 100(2)
_cell_measurement_theta_max 25.23
_cell_measurement_theta_min 3.02
_cell_volume 7635.9(12)
_computing_cell_refinement 'SAINT V.8.38A (Bruker AXS Inc., 2017)'
_computing_data_collection 'APEX3 v.2017.3-0 (Bruker AXS Inc., 2017)'
_computing_data_reduction 'SAINT V.8.38A (Bruker AXS Inc., 2017)'
_computing_molecular_graphics 'Xshell v.6.3.1 (Bruker AXS Inc., 2016)'
_computing_publication_material 'APEX3 v.2017.3-0 (Bruker AXS Inc., 2017)'
_computing_structure_refinement 'SHELXL-2018/3 (Sheldrick, 2018)'
_computing_structure_solution 'SHELXT 2018/2 (Sheldrick, 2018)'
_diffrn_ambient_temperature 100(2)
_diffrn_measured_fraction_theta_full 0.999
_diffrn_measured_fraction_theta_max 0.998
_diffrn_measurement_device_type 'Bruker D8 Venture PHOTON 100 CMOS'
_diffrn_measurement_method 'omega and phi scans'
_diffrn_radiation_monochromator graphite
_diffrn_radiation_source 'fine-focus sealed tube'
_diffrn_radiation_type MoK\a
_diffrn_radiation_wavelength 0.71073
_diffrn_reflns_av_R_equivalents 0.1466
_diffrn_reflns_av_unetI/netI 0.0539
_diffrn_reflns_Laue_measured_fraction_full 0.999
_diffrn_reflns_Laue_measured_fraction_max 0.998
_diffrn_reflns_limit_h_max 20
_diffrn_reflns_limit_h_min -20
_diffrn_reflns_limit_k_max 22
_diffrn_reflns_limit_k_min -22
_diffrn_reflns_limit_l_max 29
_diffrn_reflns_limit_l_min -29
_diffrn_reflns_number 133578
_diffrn_reflns_point_group_measured_fraction_full 0.999
_diffrn_reflns_point_group_measured_fraction_max 0.998
_diffrn_reflns_theta_full 25.242
_diffrn_reflns_theta_max 25.399
_diffrn_reflns_theta_min 2.772
_exptl_absorpt_coefficient_mu 0.193
_exptl_absorpt_correction_T_max 1
_exptl_absorpt_correction_T_min 0.9333
_exptl_absorpt_correction_type multi-scan
_exptl_absorpt_process_details
;
SADABS-2016/2, Krause, L., Herbst-Irmer, R., Sheldrick G.M. & Stalke D., 
J. Appl. Cryst. 48 (2015) 3-10.
;
_exptl_crystal_colour black
_exptl_crystal_density_diffrn 1.315
_exptl_crystal_description block
_exptl_crystal_F_000 3224
_exptl_crystal_size_max 0.220
_exptl_crystal_size_mid 0.130
_exptl_crystal_size_min 0.060
_refine_diff_density_max 0.859
_refine_diff_density_min -0.736
_refine_diff_density_rms 0.068
_refine_ls_extinction_method none
_refine_ls_goodness_of_fit_ref 1.089
_refine_ls_hydrogen_treatment constr
_refine_ls_matrix_type full
_refine_ls_number_parameters 533
_refine_ls_number_reflns 7011
_refine_ls_number_restraints 232
_refine_ls_restrained_S_all 1.123
_refine_ls_R_factor_all 0.1086
_refine_ls_R_factor_gt 0.0698
_refine_ls_shift/su_max 0.001
_refine_ls_shift/su_mean 0.000
_refine_ls_structure_factor_coef Fsqd
_refine_ls_weighting_details 'w=1/[\s^2^(Fo^2^)+(0.0363P)^2^+18.4734P] where P=(Fo^2^+2Fc^2^)/3'
_refine_ls_weighting_scheme calc
_refine_ls_wR_factor_gt 0.1308
_refine_ls_wR_factor_ref 0.1455
_reflns_Friedel_coverage 0.000
_reflns_number_gt 5019
_reflns_number_total 7011
_reflns_threshold_expression 'I > 2\s(I)'
_cod_data_source_file d0sc03072d2.cif
_cod_data_source_block 2
_cod_original_cell_volume 7635.8(12)
_cod_database_code 1558821
_shelx_shelxl_version_number 2018/3
_shelx_space_group_comment
;
The symmetry employed for this shelxl refinement is uniquely defined
by the following loop, which should always be used as a source of
symmetry information in preference to the above space-group names.
They are only intended as comments.
;
_shelx_estimated_absorpt_t_min 0.959
_shelx_estimated_absorpt_t_max 0.989

loop_
_space_group_symop_operation_xyz
'x, y, z'
'-x+1/2, -y, z+1/2'
'-x, y+1/2, -z+1/2'
'x+1/2, -y+1/2, -z'
'-x, -y, -z'
'x-1/2, y, -z-1/2'
'x, -y-1/2, z-1/2'
'-x-1/2, y-1/2, z'

loop_
_atom_site_label
_atom_site_type_symbol
_atom_site_fract_x
_atom_site_fract_y
_atom_site_fract_z
_atom_site_U_iso_or_equiv
_atom_site_adp_type
_atom_site_occupancy
_atom_site_site_symmetry_order
_atom_site_calc_flag
_atom_site_refinement_flags_posn
_atom_site_refinement_flags_adp
_atom_site_refinement_flags_occupancy
_atom_site_disorder_assembly
_atom_site_disorder_group
K1 K 0.09372(4) 0.09740(4) 0.46316(3) 0.01820(18) Uani 1 1 d . . . . .
O1 O 0.05803(14) 0.09316(13) 0.35102(9) 0.0262(6) Uani 1 1 d . . . . .
O2 O -0.02582(13) 0.18593(13) 0.41965(9) 0.0253(6) Uani 1 1 d . . . . .
O3 O -0.02720(14) 0.15123(12) 0.52932(9) 0.0235(6) Uani 1 1 d . . . . .
O4 O 0.09530(14) 0.06823(12) 0.57487(9) 0.0237(5) Uani 1 1 d . . . . .
O5 O 0.17678(14) -0.02430(13) 0.50393(10) 0.0266(6) Uani 1 1 d . . . . .
O6 O 0.18133(14) 0.00763(13) 0.39440(10) 0.0279(6) Uani 1 1 d . . . . .
C1 C 0.1326(2) 0.33362(19) 0.58978(15) 0.0238(8) Uani 1 1 d . . . . .
H1 H 0.090671 0.343713 0.565279 0.029 Uiso 1 1 calc R U . . .
C2 C 0.1447(2) 0.37977(19) 0.63271(14) 0.0242(8) Uani 1 1 d . . . . .
H2 H 0.111127 0.420999 0.637006 0.029 Uiso 1 1 calc R U . . .
C3 C 0.2057(2) 0.36774(19) 0.67068(14) 0.0216(8) Uani 1 1 d . . . . .
C4 C 0.2433(2) 0.29918(19) 0.66709(14) 0.0238(8) Uani 1 1 d . . . . .
H4 H 0.278169 0.284409 0.695182 0.029 Uiso 1 1 calc R U . . .
C5 C 0.2307(2) 0.25305(19) 0.62389(14) 0.0236(8) Uani 1 1 d . . . . .
H5 H 0.256940 0.207128 0.623230 0.028 Uiso 1 1 calc R U . . .
C6 C 0.18049(19) 0.27153(18) 0.58083(14) 0.0217(8) Uani 1 1 d . . . . .
C7 C 0.18833(19) 0.23780(18) 0.52791(14) 0.0209(8) Uani 1 1 d . . . . .
C8 C 0.15325(19) 0.26835(18) 0.48110(14) 0.0209(8) Uani 1 1 d . . . . .
H8 H 0.109397 0.300337 0.485283 0.025 Uiso 1 1 calc R U . . .
C9 C 0.18019(19) 0.25352(18) 0.42991(14) 0.0205(8) Uani 1 1 d . . . . .
H9 H 0.154220 0.275439 0.399907 0.025 Uiso 1 1 calc R U . . .
C10 C 0.24508(19) 0.20688(17) 0.42018(13) 0.0183(7) Uani 1 1 d . . . . .
C11 C 0.26967(19) 0.16567(17) 0.46601(14) 0.0198(7) Uani 1 1 d . . . . .
H11 H 0.306032 0.126644 0.461043 0.024 Uiso 1 1 calc R U . . .
C12 C 0.24240(19) 0.18061(18) 0.51735(14) 0.0198(8) Uani 1 1 d . . . . .
H12 H 0.260534 0.151489 0.546683 0.024 Uiso 1 1 calc R U . . .
C13 C 0.29166(19) 0.21179(17) 0.37148(14) 0.0184(7) Uani 1 1 d . . . . .
C14 C 0.27404(19) 0.26256(18) 0.33020(13) 0.0200(8) Uani 1 1 d . . . . .
H14 H 0.221659 0.281034 0.327510 0.024 Uiso 1 1 calc R U . . .
C15 C 0.32964(19) 0.28623(18) 0.29384(14) 0.0198(8) Uani 1 1 d . . . . .
H15 H 0.314751 0.320968 0.267124 0.024 Uiso 1 1 calc R U . . .
C16 C 0.40866(19) 0.26046(17) 0.29487(13) 0.0173(7) Uani 1 1 d . . . . .
C17 C 0.4220(2) 0.20021(18) 0.32935(14) 0.0204(8) Uani 1 1 d . . . . .
H17 H 0.471020 0.174960 0.327249 0.024 Uiso 1 1 calc R U . . .
C18 C 0.3662(2) 0.17710(18) 0.36583(14) 0.0205(8) Uani 1 1 d . . . . .
H18 H 0.377896 0.136244 0.388185 0.025 Uiso 1 1 calc R U . . .
C19 C 0.4733(2) 0.30232(17) 0.27069(13) 0.0172(7) Uani 1 1 d . . . . .
C20 C 0.4612(2) 0.37346(18) 0.24995(14) 0.0213(8) Uani 1 1 d . . . . .
H20 H 0.408950 0.388930 0.241721 0.026 Uiso 1 1 calc R U . . .
C21 C 0.5228(2) 0.42070(18) 0.24140(14) 0.0224(8) Uani 1 1 d . . . . .
H21 H 0.511632 0.468250 0.227921 0.027 Uiso 1 1 calc R U . . .
C22 C 0.60168(19) 0.40148(18) 0.25180(13) 0.0186(7) Uani 1 1 d . . . . .
C23 C 0.6142(2) 0.32758(18) 0.26552(13) 0.0193(7) Uani 1 1 d . . . . .
H23 H 0.666918 0.309882 0.268121 0.023 Uiso 1 1 calc R U . . .
C24 C 0.55293(19) 0.28053(18) 0.27523(13) 0.0183(7) Uani 1 1 d . . . . .
H24 H 0.564463 0.231574 0.285354 0.022 Uiso 1 1 calc R U . . .
C25 C 0.66336(19) 0.45677(18) 0.25774(13) 0.0185(7) Uani 1 1 d . . . . .
C26 C 0.6531(2) 0.52964(18) 0.24033(13) 0.0214(8) Uani 1 1 d . . . . .
H26 H 0.612583 0.540397 0.214920 0.026 Uiso 1 1 calc R U . . .
C27 C 0.6999(2) 0.58521(18) 0.25895(13) 0.0220(8) Uani 1 1 d . . . . .
H27 H 0.690820 0.633397 0.246010 0.026 Uiso 1 1 calc R U . . .
C28 C 0.76121(19) 0.57328(19) 0.29682(13) 0.0202(8) Uani 1 1 d . . . . .
C29 C 0.7784(2) 0.49955(19) 0.30753(13) 0.0214(8) Uani 1 1 d . . . . .
H29 H 0.824125 0.487950 0.328210 0.026 Uiso 1 1 calc R U . . .
C30 C 0.7312(2) 0.44356(19) 0.28903(13) 0.0207(8) Uani 1 1 d . . . . .
H30 H 0.744890 0.394565 0.297697 0.025 Uiso 1 1 calc R U . . .
C31 C 0.0249(2) 0.1599(2) 0.33242(15) 0.0296(9) Uani 1 1 d . . . . .
H31A H 0.010970 0.155431 0.293621 0.036 Uiso 1 1 calc R U . . .
H31B H 0.064318 0.199639 0.336150 0.036 Uiso 1 1 calc R U . . .
C32 C -0.0470(2) 0.1783(2) 0.36419(14) 0.0282(9) Uani 1 1 d . . . . .
H32A H -0.070220 0.224566 0.350705 0.034 Uiso 1 1 calc R U . . .
H32B H -0.086944 0.139136 0.360117 0.034 Uiso 1 1 calc R U . . .
C33 C -0.0920(2) 0.2028(2) 0.45284(15) 0.0296(9) Uani 1 1 d . . . . .
H33A H -0.130232 0.161778 0.452208 0.036 Uiso 1 1 calc R U . . .
H33B H -0.118967 0.247048 0.438971 0.036 Uiso 1 1 calc R U . . .
C34 C -0.0640(2) 0.2157(2) 0.50966(15) 0.0284(9) Uani 1 1 d . . . . .
H34A H -0.025792 0.256737 0.510260 0.034 Uiso 1 1 calc R U . . .
H34B H -0.109340 0.228733 0.533090 0.034 Uiso 1 1 calc R U . . .
C35 C -0.0050(2) 0.15839(19) 0.58433(14) 0.0247(8) Uani 1 1 d . . . . .
H35A H -0.051262 0.173253 0.606300 0.030 Uiso 1 1 calc R U . . .
H35B H 0.036394 0.196363 0.588060 0.030 Uiso 1 1 calc R U . . .
C36 C 0.0257(2) 0.0868(2) 0.60366(14) 0.0251(8) Uani 1 1 d . . . . .
H36A H 0.037475 0.089644 0.642879 0.030 Uiso 1 1 calc R U . . .
H36B H -0.014879 0.048472 0.598122 0.030 Uiso 1 1 calc R U . . .
C37 C 0.1239(2) -0.00149(19) 0.59067(15) 0.0261(8) Uani 1 1 d . . . . .
H37A H 0.083259 -0.039222 0.583349 0.031 Uiso 1 1 calc R U . . .
H37B H 0.135503 -0.001689 0.629959 0.031 Uiso 1 1 calc R U . . .
C38 C 0.1975(2) -0.0181(2) 0.55934(15) 0.0285(9) Uani 1 1 d . . . . .
H38A H 0.236689 0.021515 0.564316 0.034 Uiso 1 1 calc R U . . .
H38B H 0.221179 -0.064445 0.572284 0.034 Uiso 1 1 calc R U . . .
C39 C 0.2410(2) -0.0470(2) 0.47112(16) 0.0312(9) Uani 1 1 d . . . . .
H39A H 0.264001 -0.092814 0.485603 0.037 Uiso 1 1 calc R U . . .
H39B H 0.282730 -0.009056 0.470940 0.037 Uiso 1 1 calc R U . . .
C40 C 0.2109(2) -0.0592(2) 0.41491(16) 0.0313(9) Uani 1 1 d . . . . .
H40A H 0.254285 -0.077257 0.391485 0.038 Uiso 1 1 calc R U . . .
H40B H 0.168409 -0.096430 0.415291 0.038 Uiso 1 1 calc R U . . .
C41 C 0.1572(2) 0.0019(2) 0.33967(14) 0.0310(9) Uani 1 1 d . . . . .
H41A H 0.115462 -0.035733 0.336242 0.037 Uiso 1 1 calc R U . . .
H41B H 0.202658 -0.012990 0.316931 0.037 Uiso 1 1 calc R U . . .
C42 C 0.1262(2) 0.0741(2) 0.32075(15) 0.0314(9) Uani 1 1 d . . . . .
H42A H 0.167399 0.112053 0.325395 0.038 Uiso 1 1 calc R U . . .
H42B H 0.112718 0.071166 0.281804 0.038 Uiso 1 1 calc R U . . .
O7 O 1.0804(3) 0.5914(3) 0.5856(3) 0.0974(17) Uani 0.811(5) 1 d D U P A 1
C43 C 1.0596(5) 0.5271(5) 0.5584(4) 0.093(2) Uani 0.811(5) 1 d D U P A 1
H43A H 1.101154 0.489221 0.561601 0.111 Uiso 0.811(5) 1 calc R U P A 1
H43B H 1.048228 0.536231 0.519614 0.111 Uiso 0.811(5) 1 calc R U P A 1
C44 C 0.9830(5) 0.5058(4) 0.5905(4) 0.0920(19) Uani 0.811(5) 1 d D U P A 1
H44A H 0.951721 0.468955 0.570407 0.110 Uiso 0.811(5) 1 calc R U P A 1
H44B H 0.996577 0.485785 0.626595 0.110 Uiso 0.811(5) 1 calc R U P A 1
C45 C 0.9422(3) 0.5693(3) 0.5953(3) 0.0516(14) Uani 0.811(5) 1 d D U P A 1
H45A H 0.906235 0.567329 0.626938 0.062 Uiso 0.811(5) 1 calc R U P A 1
H45B H 0.910353 0.578498 0.562391 0.062 Uiso 0.811(5) 1 calc R U P A 1
C46 C 1.0024(3) 0.6280(4) 0.6027(3) 0.0501(15) Uani 0.811(5) 1 d D U P A 1
H46A H 1.004665 0.644153 0.640940 0.060 Uiso 0.811(5) 1 calc R U P A 1
H46B H 0.990416 0.670701 0.579466 0.060 Uiso 0.811(5) 1 calc R U P A 1
O7X O 1.0613(13) 0.5233(12) 0.5900(9) 0.081(3) Uani 0.189(5) 1 d D U P A 2
C43X C 0.9949(17) 0.4981(13) 0.5552(13) 0.075(3) Uani 0.189(5) 1 d D U P A 2
H43C H 0.950802 0.478308 0.577173 0.090 Uiso 0.189(5) 1 calc R U P A 2
H43D H 1.012468 0.460561 0.528987 0.090 Uiso 0.189(5) 1 calc R U P A 2
C44X C 0.9717(15) 0.5678(14) 0.5272(12) 0.086(3) Uani 0.189(5) 1 d D U P A 2
H44C H 0.958863 0.560320 0.488484 0.103 Uiso 0.189(5) 1 calc R U P A 2
H44D H 0.927506 0.593249 0.545617 0.103 Uiso 0.189(5) 1 calc R U P A 2
C45X C 1.0448(16) 0.6032(15) 0.5348(11) 0.083(3) Uani 0.189(5) 1 d D U P A 2
H45C H 1.047823 0.651944 0.517581 0.100 Uiso 0.189(5) 1 calc R U P A 2
H45D H 1.091013 0.572805 0.524817 0.100 Uiso 0.189(5) 1 calc R U P A 2
C46X C 1.029(2) 0.6061(14) 0.5970(12) 0.079(2) Uani 0.189(5) 1 d D U P A 2
H46C H 0.972654 0.610567 0.607648 0.094 Uiso 0.189(5) 1 calc R U P A 2
H46D H 1.063687 0.639399 0.617808 0.094 Uiso 0.189(5) 1 calc R U P A 2

loop_
_atom_site_aniso_label
_atom_site_aniso_U_11
_atom_site_aniso_U_22
_atom_site_aniso_U_33
_atom_site_aniso_U_23
_atom_site_aniso_U_13
_atom_site_aniso_U_12
K1 0.0164(3) 0.0211(4) 0.0171(4) -0.0015(3) -0.0004(3) 0.0028(3)
O1 0.0280(13) 0.0334(14) 0.0173(13) 0.0023(11) 0.0047(11) -0.0014(11)
O2 0.0202(13) 0.0324(14) 0.0233(14) 0.0008(11) -0.0014(11) 0.0060(11)
O3 0.0239(13) 0.0245(13) 0.0220(14) -0.0018(11) -0.0001(11) 0.0052(11)
O4 0.0252(13) 0.0225(12) 0.0235(13) 0.0031(10) 0.0001(11) 0.0021(11)
O5 0.0212(13) 0.0267(14) 0.0317(15) -0.0008(11) -0.0050(11) 0.0069(11)
O6 0.0284(14) 0.0271(14) 0.0282(15) -0.0076(11) 0.0038(12) 0.0013(11)
C1 0.0117(17) 0.032(2) 0.028(2) -0.0018(17) 0.0018(15) -0.0068(15)
C2 0.0164(18) 0.028(2) 0.028(2) -0.0025(16) 0.0064(16) -0.0042(15)
C3 0.0185(18) 0.0278(19) 0.0185(19) 0.0016(15) 0.0077(15) -0.0067(15)
C4 0.0242(19) 0.031(2) 0.0162(18) 0.0049(16) 0.0038(16) -0.0056(16)
C5 0.0256(19) 0.0234(18) 0.0218(19) 0.0025(16) 0.0071(16) -0.0060(16)
C6 0.0162(17) 0.0237(19) 0.025(2) 0.0033(15) 0.0022(16) -0.0108(15)
C7 0.0157(17) 0.0213(18) 0.026(2) 0.0018(15) 0.0010(15) -0.0092(14)
C8 0.0138(17) 0.0209(18) 0.028(2) -0.0027(15) 0.0000(15) -0.0011(14)
C9 0.0176(17) 0.0214(18) 0.0224(19) 0.0028(15) -0.0040(15) -0.0021(15)
C10 0.0170(17) 0.0159(17) 0.0220(19) -0.0011(14) -0.0055(15) -0.0056(13)
C11 0.0176(17) 0.0149(17) 0.027(2) -0.0003(15) -0.0016(15) -0.0053(14)
C12 0.0185(17) 0.0173(17) 0.0235(19) 0.0059(15) -0.0020(15) -0.0073(14)
C13 0.0178(17) 0.0159(17) 0.0214(18) -0.0035(14) -0.0048(15) -0.0036(14)
C14 0.0161(17) 0.0214(18) 0.0224(19) -0.0026(15) -0.0056(15) 0.0013(14)
C15 0.0226(18) 0.0188(18) 0.0182(18) -0.0006(14) -0.0064(15) -0.0038(14)
C16 0.0212(17) 0.0161(17) 0.0145(17) -0.0058(13) -0.0033(14) -0.0026(14)
C17 0.0200(18) 0.0185(17) 0.0227(19) -0.0063(15) -0.0020(15) 0.0016(14)
C18 0.0253(19) 0.0154(17) 0.0208(19) 0.0020(14) -0.0046(16) -0.0018(14)
C19 0.0213(18) 0.0194(17) 0.0108(16) -0.0052(13) -0.0041(14) -0.0004(14)
C20 0.0179(18) 0.0251(18) 0.0208(18) 0.0043(15) -0.0037(15) 0.0015(15)
C21 0.0256(19) 0.0209(18) 0.021(2) 0.0047(15) -0.0047(16) -0.0007(15)
C22 0.0223(18) 0.0227(17) 0.0106(16) -0.0026(14) 0.0022(14) 0.0017(15)
C23 0.0185(18) 0.0268(19) 0.0127(17) -0.0025(14) 0.0026(14) 0.0033(15)
C24 0.0250(19) 0.0139(17) 0.0161(18) -0.0032(14) -0.0004(15) 0.0038(14)
C25 0.0205(18) 0.0245(18) 0.0104(17) -0.0022(14) 0.0059(14) 0.0011(15)
C26 0.0207(18) 0.0278(19) 0.0156(19) 0.0019(15) 0.0018(15) -0.0027(15)
C27 0.0264(19) 0.0212(18) 0.0184(19) 0.0051(15) 0.0058(15) -0.0022(15)
C28 0.0172(18) 0.0278(19) 0.0154(17) 0.0010(15) 0.0076(14) -0.0062(15)
C29 0.0160(17) 0.031(2) 0.0172(18) -0.0006(15) 0.0021(15) 0.0005(15)
C30 0.0222(19) 0.0235(19) 0.0164(18) 0.0016(15) 0.0081(15) 0.0007(15)
C31 0.038(2) 0.031(2) 0.020(2) 0.0103(17) -0.0018(18) -0.0038(18)
C32 0.032(2) 0.029(2) 0.023(2) 0.0062(16) -0.0086(17) 0.0005(17)
C33 0.0232(19) 0.032(2) 0.034(2) -0.0006(17) 0.0017(17) 0.0112(17)
C34 0.025(2) 0.026(2) 0.034(2) -0.0026(17) 0.0045(17) 0.0106(16)
C35 0.0242(19) 0.029(2) 0.021(2) -0.0061(16) 0.0038(16) -0.0030(16)
C36 0.026(2) 0.034(2) 0.0148(18) -0.0036(15) 0.0048(15) -0.0061(17)
C37 0.0245(19) 0.0255(19) 0.028(2) 0.0076(16) -0.0086(16) -0.0028(16)
C38 0.025(2) 0.026(2) 0.034(2) 0.0057(17) -0.0132(17) 0.0016(16)
C39 0.0210(19) 0.026(2) 0.046(3) -0.0058(18) 0.0001(18) 0.0100(16)
C40 0.026(2) 0.026(2) 0.043(2) -0.0098(18) 0.0053(18) 0.0079(16)
C41 0.030(2) 0.041(2) 0.021(2) -0.0101(18) 0.0108(17) -0.0039(18)
C42 0.029(2) 0.044(2) 0.021(2) -0.0088(18) 0.0108(17) -0.0100(18)
O7 0.068(3) 0.091(3) 0.134(4) 0.006(3) 0.015(3) -0.007(3)
C43 0.068(3) 0.085(3) 0.125(5) -0.015(4) 0.011(4) 0.018(3)
C44 0.069(4) 0.071(3) 0.135(5) -0.002(4) 0.003(4) -0.008(3)
C45 0.036(3) 0.053(3) 0.066(3) 0.010(3) 0.002(3) -0.008(2)
C46 0.043(3) 0.049(3) 0.058(3) 0.007(3) -0.001(3) -0.003(2)
O7X 0.060(5) 0.068(5) 0.115(6) 0.002(5) 0.014(5) 0.007(4)
C43X 0.057(5) 0.068(5) 0.100(6) -0.006(5) 0.020(5) 0.000(4)
C44X 0.066(5) 0.080(5) 0.112(5) -0.004(5) 0.006(5) 0.000(5)
C45X 0.063(5) 0.079(5) 0.108(5) -0.001(5) 0.008(5) -0.002(5)
C46X 0.059(4) 0.070(4) 0.106(5) 0.001(4) 0.010(4) 0.000(4)

loop_
_atom_type_symbol
_atom_type_description
_atom_type_scat_dispersion_real
_atom_type_scat_dispersion_imag
_atom_type_scat_source
C C 0.0033 0.0016 'International Tables Vol C Tables 4.2.6.8 and 6.1.1.4'
H H 0.0000 0.0000 'International Tables Vol C Tables 4.2.6.8 and 6.1.1.4'
K K 0.2009 0.2494 'International Tables Vol C Tables 4.2.6.8 and 6.1.1.4'
O O 0.0106 0.0060 'International Tables Vol C Tables 4.2.6.8 and 6.1.1.4'

loop_
_geom_angle_atom_site_label_1
_geom_angle_atom_site_label_2
_geom_angle_atom_site_label_3
_geom_angle
_geom_angle_site_symmetry_1
_geom_angle_site_symmetry_3
_geom_angle_publ_flag
O6 K1 O3 162.12(7) . . ?
O6 K1 O2 119.32(7) . . ?
O3 K1 O2 59.57(7) . . ?
O6 K1 O4 118.76(7) . . ?
O3 K1 O4 60.01(7) . . ?
O2 K1 O4 119.52(7) . . ?
O6 K1 O5 59.18(7) . . ?
O3 K1 O5 115.70(7) . . ?
O2 K1 O5 162.24(7) . . ?
O4 K1 O5 59.64(7) . . ?
O6 K1 O1 60.14(7) . . ?
O3 K1 O1 115.14(7) . . ?
O2 K1 O1 59.21(7) . . ?
O4 K1 O1 162.89(7) . . ?
O5 K1 O1 115.68(7) . . ?
O6 K1 C11 75.61(8) . . ?
O3 K1 C11 121.66(8) . . ?
O2 K1 C11 116.70(8) . . ?
O4 K1 C11 92.48(8) . . ?
O5 K1 C11 80.71(8) . . ?
O1 K1 C11 103.18(8) . . ?
O6 K1 C12 96.69(8) . . ?
O3 K1 C12 99.26(8) . . ?
O2 K1 C12 116.59(8) . . ?
O4 K1 C12 71.05(8) . . ?
O5 K1 C12 80.59(8) . . ?
O1 K1 C12 125.69(8) . . ?
C11 K1 C12 24.62(8) . . ?
O6 K1 C9 97.03(8) . . ?
O3 K1 C9 99.43(8) . . ?
O2 K1 C9 74.04(8) . . ?
O4 K1 C9 113.76(8) . . ?
O5 K1 C9 123.36(8) . . ?
O1 K1 C9 82.84(8) . . ?
C11 K1 C9 42.67(8) . . ?
C12 K1 C9 49.65(8) . . ?
O6 K1 C8 118.41(8) . . ?
O3 K1 C8 79.14(8) . . ?
O2 K1 C8 74.05(8) . . ?
O4 K1 C8 92.58(8) . . ?
O5 K1 C8 123.11(8) . . ?
O1 K1 C8 102.76(8) . . ?
C11 K1 C8 49.62(8) . . ?
C12 K1 C8 42.57(8) . . ?
C9 K1 C8 23.88(8) . . ?
O6 K1 C10 76.01(8) . . ?
O3 K1 C10 121.49(8) . . ?
O2 K1 C10 94.71(8) . . ?
O4 K1 C10 114.14(8) . . ?
O5 K1 C10 101.58(8) . . ?
O1 K1 C10 82.65(7) . . ?
C11 K1 C10 24.49(8) . . ?
C12 K1 C10 43.09(8) . . ?
C9 K1 C10 24.12(8) . . ?
C8 K1 C10 42.40(8) . . ?
O6 K1 C7 118.57(8) . . ?
O3 K1 C7 78.72(8) . . ?
O2 K1 C7 94.73(8) . . ?
O4 K1 C7 71.30(8) . . ?
O5 K1 C7 101.13(8) . . ?
O1 K1 C7 125.20(8) . . ?
C11 K1 C7 42.99(8) . . ?
C12 K1 C7 24.32(8) . . ?
C9 K1 C7 42.47(8) . . ?
C8 K1 C7 24.17(8) . . ?
C10 K1 C7 49.87(8) . . ?
C42 O1 C31 111.2(3) . . ?
C42 O1 K1 110.4(2) . . ?
C31 O1 K1 112.1(2) . . ?
C33 O2 C32 112.2(3) . . ?
C33 O2 K1 118.16(19) . . ?
C32 O2 K1 119.6(2) . . ?
C35 O3 C34 111.6(3) . . ?
C35 O3 K1 113.54(19) . . ?
C34 O3 K1 114.4(2) . . ?
C36 O4 C37 111.1(3) . . ?
C36 O4 K1 116.09(19) . . ?
C37 O4 K1 116.4(2) . . ?
C38 O5 C39 112.7(3) . . ?
C38 O5 K1 113.91(19) . . ?
C39 O5 K1 114.2(2) . . ?
C40 O6 C41 112.3(3) . . ?
C40 O6 K1 118.6(2) . . ?
C41 O6 K1 118.2(2) . . ?
C2 C1 C6 122.1(3) . . ?
C2 C1 H1 119.0 . . ?
C6 C1 H1 119.0 . . ?
C1 C2 C3 121.8(3) . . ?
C1 C2 H2 119.1 . . ?
C3 C2 H2 119.1 . . ?
C4 C3 C2 115.2(3) . . ?
C4 C3 C28 121.4(3) . 5_666 ?
C2 C3 C28 122.1(3) . 5_666 ?
C5 C4 C3 121.7(3) . . ?
C5 C4 H4 119.2 . . ?
C3 C4 H4 119.2 . . ?
C4 C5 C6 122.2(3) . . ?
C4 C5 H5 118.9 . . ?
C6 C5 H5 118.9 . . ?
C5 C6 C1 115.0(3) . . ?
C5 C6 C7 121.7(3) . . ?
C1 C6 C7 122.4(3) . . ?
C12 C7 C8 114.4(3) . . ?
C12 C7 C6 122.7(3) . . ?
C8 C7 C6 122.0(3) . . ?
C12 C7 K1 70.16(18) . . ?
C8 C7 K1 73.66(18) . . ?
C6 C7 K1 134.2(2) . . ?
C9 C8 C7 122.4(3) . . ?
C9 C8 K1 77.9(2) . . ?
C7 C8 K1 82.17(19) . . ?
C9 C8 H8 118.8 . . ?
C7 C8 H8 118.8 . . ?
K1 C8 H8 111.0 . . ?
C8 C9 C10 122.4(3) . . ?
C8 C9 K1 78.2(2) . . ?
C10 C9 K1 82.18(19) . . ?
C8 C9 H9 118.8 . . ?
C10 C9 H9 118.8 . . ?
K1 C9 H9 110.7 . . ?
C9 C10 C11 114.4(3) . . ?
C9 C10 C13 122.0(3) . . ?
C11 C10 C13 122.5(3) . . ?
C9 C10 K1 73.70(18) . . ?
C11 C10 K1 70.20(18) . . ?
C13 C10 K1 134.8(2) . . ?
C12 C11 C10 122.0(3) . . ?
C12 C11 K1 77.77(19) . . ?
C10 C11 K1 85.31(19) . . ?
C12 C11 H11 119.0 . . ?
C10 C11 H11 119.0 . . ?
K1 C11 H11 107.6 . . ?
C11 C12 C7 122.2(3) . . ?
C11 C12 K1 77.61(19) . . ?
C7 C12 K1 85.53(19) . . ?
C11 C12 H12 118.9 . . ?
C7 C12 H12 118.9 . . ?
K1 C12 H12 107.6 . . ?
C14 C13 C18 114.3(3) . . ?
C14 C13 C10 121.9(3) . . ?
C18 C13 C10 122.7(3) . . ?
C15 C14 C13 122.5(3) . . ?
C15 C14 H14 118.8 . . ?
C13 C14 H14 118.8 . . ?
C14 C15 C16 122.0(3) . . ?
C14 C15 H15 119.0 . . ?
C16 C15 H15 119.0 . . ?
C17 C16 C15 114.9(3) . . ?
C17 C16 C19 122.4(3) . . ?
C15 C16 C19 121.5(3) . . ?
C18 C17 C16 121.8(3) . . ?
C18 C17 H17 119.1 . . ?
C16 C17 H17 119.1 . . ?
C17 C18 C13 122.6(3) . . ?
C17 C18 H18 118.7 . . ?
C13 C18 H18 118.7 . . ?
C24 C19 C20 115.3(3) . . ?
C24 C19 C16 122.3(3) . . ?
C20 C19 C16 121.5(3) . . ?
C21 C20 C19 121.9(3) . . ?
C21 C20 H20 119.1 . . ?
C19 C20 H20 119.1 . . ?
C20 C21 C22 122.4(3) . . ?
C20 C21 H21 118.8 . . ?
C22 C21 H21 118.8 . . ?
C21 C22 C23 115.3(3) . . ?
C21 C22 C25 121.6(3) . . ?
C23 C22 C25 122.2(3) . . ?
C24 C23 C22 122.1(3) . . ?
C24 C23 H23 118.9 . . ?
C22 C23 H23 118.9 . . ?
C23 C24 C19 122.1(3) . . ?
C23 C24 H24 118.9 . . ?
C19 C24 H24 118.9 . . ?
C30 C25 C26 115.5(3) . . ?
C30 C25 C22 121.3(3) . . ?
C26 C25 C22 122.4(3) . . ?
C27 C26 C25 121.9(3) . . ?
C27 C26 H26 119.0 . . ?
C25 C26 H26 119.0 . . ?
C26 C27 C28 122.1(3) . . ?
C26 C27 H27 118.9 . . ?
C28 C27 H27 118.9 . . ?
C29 C28 C27 115.1(3) . . ?
C29 C28 C3 121.9(3) . 5_666 ?
C27 C28 C3 122.2(3) . 5_666 ?
C30 C29 C28 122.1(3) . . ?
C30 C29 H29 118.9 . . ?
C28 C29 H29 118.9 . . ?
C29 C30 C25 121.9(3) . . ?
C29 C30 H30 119.0 . . ?
C25 C30 H30 119.0 . . ?
O1 C31 C32 110.3(3) . . ?
O1 C31 H31A 109.6 . . ?
C32 C31 H31A 109.6 . . ?
O1 C31 H31B 109.6 . . ?
C32 C31 H31B 109.6 . . ?
H31A C31 H31B 108.1 . . ?
O2 C32 C31 108.9(3) . . ?
O2 C32 H32A 109.9 . . ?
C31 C32 H32A 109.9 . . ?
O2 C32 H32B 109.9 . . ?
C31 C32 H32B 109.9 . . ?
H32A C32 H32B 108.3 . . ?
O2 C33 C34 108.9(3) . . ?
O2 C33 H33A 109.9 . . ?
C34 C33 H33A 109.9 . . ?
O2 C33 H33B 109.9 . . ?
C34 C33 H33B 109.9 . . ?
H33A C33 H33B 108.3 . . ?
O3 C34 C33 109.1(3) . . ?
O3 C34 H34A 109.9 . . ?
C33 C34 H34A 109.9 . . ?
O3 C34 H34B 109.9 . . ?
C33 C34 H34B 109.9 . . ?
H34A C34 H34B 108.3 . . ?
O3 C35 C36 108.6(3) . . ?
O3 C35 H35A 110.0 . . ?
C36 C35 H35A 110.0 . . ?
O3 C35 H35B 110.0 . . ?
C36 C35 H35B 110.0 . . ?
H35A C35 H35B 108.4 . . ?
O4 C36 C35 109.8(3) . . ?
O4 C36 H36A 109.7 . . ?
C35 C36 H36A 109.7 . . ?
O4 C36 H36B 109.7 . . ?
C35 C36 H36B 109.7 . . ?
H36A C36 H36B 108.2 . . ?
O4 C37 C38 108.9(3) . . ?
O4 C37 H37A 109.9 . . ?
C38 C37 H37A 109.9 . . ?
O4 C37 H37B 109.9 . . ?
C38 C37 H37B 109.9 . . ?
H37A C37 H37B 108.3 . . ?
O5 C38 C37 108.0(3) . . ?
O5 C38 H38A 110.1 . . ?
C37 C38 H38A 110.1 . . ?
O5 C38 H38B 110.1 . . ?
C37 C38 H38B 110.1 . . ?
H38A C38 H38B 108.4 . . ?
O5 C39 C40 108.3(3) . . ?
O5 C39 H39A 110.0 . . ?
C40 C39 H39A 110.0 . . ?
O5 C39 H39B 110.0 . . ?
C40 C39 H39B 110.0 . . ?
H39A C39 H39B 108.4 . . ?
O6 C40 C39 108.9(3) . . ?
O6 C40 H40A 109.9 . . ?
C39 C40 H40A 109.9 . . ?
O6 C40 H40B 109.9 . . ?
C39 C40 H40B 109.9 . . ?
H40A C40 H40B 108.3 . . ?
O6 C41 C42 109.5(3) . . ?
O6 C41 H41A 109.8 . . ?
C42 C41 H41A 109.8 . . ?
O6 C41 H41B 109.8 . . ?
C42 C41 H41B 109.8 . . ?
H41A C41 H41B 108.2 . . ?
O1 C42 C41 109.7(3) . . ?
O1 C42 H42A 109.7 . . ?
C41 C42 H42A 109.7 . . ?
O1 C42 H42B 109.7 . . ?
C41 C42 H42B 109.7 . . ?
H42A C42 H42B 108.2 . . ?
C43 O7 C46 106.4(6) . . ?
O7 C43 C44 100.0(7) . . ?
O7 C43 H43A 111.8 . . ?
C44 C43 H43A 111.8 . . ?
O7 C43 H43B 111.8 . . ?
C44 C43 H43B 111.8 . . ?
H43A C43 H43B 109.5 . . ?
C45 C44 C43 104.5(7) . . ?
C45 C44 H44A 110.8 . . ?
C43 C44 H44A 110.8 . . ?
C45 C44 H44B 110.8 . . ?
C43 C44 H44B 110.8 . . ?
H44A C44 H44B 108.9 . . ?
C44 C45 C46 106.3(5) . . ?
C44 C45 H45A 110.5 . . ?
C46 C45 H45A 110.5 . . ?
C44 C45 H45B 110.5 . . ?
C46 C45 H45B 110.5 . . ?
H45A C45 H45B 108.7 . . ?
C45 C46 O7 103.8(5) . . ?
C45 C46 H46A 111.0 . . ?
O7 C46 H46A 111.0 . . ?
C45 C46 H46B 111.0 . . ?
O7 C46 H46B 111.0 . . ?
H46A C46 H46B 109.0 . . ?
C43X O7X C46X 95.5(16) . . ?
O7X C43X C44X 101.6(16) . . ?
O7X C43X H43C 111.5 . . ?
C44X C43X H43C 111.5 . . ?
O7X C43X H43D 111.5 . . ?
C44X C43X H43D 111.5 . . ?
H43C C43X H43D 109.3 . . ?
C45X C44X C43X 95.7(17) . . ?
C45X C44X H44C 112.6 . . ?
C43X C44X H44C 112.6 . . ?
C45X C44X H44D 112.6 . . ?
C43X C44X H44D 112.6 . . ?
H44C C44X H44D 110.1 . . ?
C44X C45X C46X 89.8(18) . . ?
C44X C45X H45C 113.7 . . ?
C46X C45X H45C 113.7 . . ?
C44X C45X H45D 113.7 . . ?
C46X C45X H45D 113.7 . . ?
H45C C45X H45D 110.9 . . ?
C45X C46X O7X 78.7(15) . . ?
C45X C46X H46C 115.5 . . ?
O7X C46X H46C 115.5 . . ?
C45X C46X H46D 115.5 . . ?
O7X C46X H46D 115.5 . . ?
H46C C46X H46D 112.5 . . ?

loop_
_geom_bond_atom_site_label_1
_geom_bond_atom_site_label_2
_geom_bond_distance
_geom_bond_site_symmetry_2
_geom_bond_publ_flag
K1 O6 2.788(2) . ?
K1 O3 2.796(2) . ?
K1 O2 2.804(2) . ?
K1 O4 2.810(2) . ?
K1 O5 2.818(2) . ?
K1 O1 2.835(2) . ?
K1 C11 3.227(3) . ?
K1 C12 3.229(3) . ?
K1 C9 3.311(3) . ?
K1 C8 3.315(3) . ?
K1 C10 3.418(3) . ?
K1 C7 3.422(3) . ?
O1 C42 1.418(4) . ?
O1 C31 1.420(4) . ?
O2 C33 1.421(4) . ?
O2 C32 1.422(4) . ?
O3 C35 1.415(4) . ?
O3 C34 1.419(4) . ?
O4 C36 1.416(4) . ?
O4 C37 1.419(4) . ?
O5 C38 1.417(4) . ?
O5 C39 1.417(4) . ?
O6 C40 1.415(4) . ?
O6 C41 1.415(4) . ?
C1 C2 1.370(5) . ?
C1 C6 1.412(5) . ?
C1 H1 0.9500 . ?
C2 C3 1.411(5) . ?
C2 H2 0.9500 . ?
C3 C4 1.409(5) . ?
C3 C28 1.456(5) 5_666 ?
C4 C5 1.377(5) . ?
C4 H4 0.9500 . ?
C5 C6 1.402(5) . ?
C5 H5 0.9500 . ?
C6 C7 1.451(5) . ?
C7 C12 1.413(5) . ?
C7 C8 1.414(5) . ?
C8 C9 1.371(5) . ?
C8 H8 0.9500 . ?
C9 C10 1.410(5) . ?
C9 H9 0.9500 . ?
C10 C11 1.422(5) . ?
C10 C13 1.440(5) . ?
C11 C12 1.376(5) . ?
C11 H11 0.9500 . ?
C12 H12 0.9500 . ?
C13 C14 1.411(5) . ?
C13 C18 1.417(5) . ?
C14 C15 1.370(5) . ?
C14 H14 0.9500 . ?
C15 C16 1.417(5) . ?
C15 H15 0.9500 . ?
C16 C17 1.411(5) . ?
C16 C19 1.462(5) . ?
C17 C18 1.372(5) . ?
C17 H17 0.9500 . ?
C18 H18 0.9500 . ?
C19 C24 1.409(5) . ?
C19 C20 1.413(5) . ?
C20 C21 1.369(5) . ?
C20 H20 0.9500 . ?
C21 C22 1.403(5) . ?
C21 H21 0.9500 . ?
C22 C23 1.410(5) . ?
C22 C25 1.460(5) . ?
C23 C24 1.368(5) . ?
C23 H23 0.9500 . ?
C24 H24 0.9500 . ?
C25 C30 1.404(5) . ?
C25 C26 1.411(5) . ?
C26 C27 1.367(5) . ?
C26 H26 0.9500 . ?
C27 C28 1.413(5) . ?
C27 H27 0.9500 . ?
C28 C29 1.405(5) . ?
C29 C30 1.377(5) . ?
C29 H29 0.9500 . ?
C30 H30 0.9500 . ?
C31 C32 1.485(5) . ?
C31 H31A 0.9900 . ?
C31 H31B 0.9900 . ?
C32 H32A 0.9900 . ?
C32 H32B 0.9900 . ?
C33 C34 1.500(5) . ?
C33 H33A 0.9900 . ?
C33 H33B 0.9900 . ?
C34 H34A 0.9900 . ?
C34 H34B 0.9900 . ?
C35 C36 1.488(5) . ?
C35 H35A 0.9900 . ?
C35 H35B 0.9900 . ?
C36 H36A 0.9900 . ?
C36 H36B 0.9900 . ?
C37 C38 1.497(5) . ?
C37 H37A 0.9900 . ?
C37 H37B 0.9900 . ?
C38 H38A 0.9900 . ?
C38 H38B 0.9900 . ?
C39 C40 1.495(5) . ?
C39 H39A 0.9900 . ?
C39 H39B 0.9900 . ?
C40 H40A 0.9900 . ?
C40 H40B 0.9900 . ?
C41 C42 1.494(5) . ?
C41 H41A 0.9900 . ?
C41 H41B 0.9900 . ?
C42 H42A 0.9900 . ?
C42 H42B 0.9900 . ?
O7 C43 1.400(10) . ?
O7 C46 1.539(8) . ?
C43 C44 1.569(11) . ?
C43 H43A 0.9900 . ?
C43 H43B 0.9900 . ?
C44 C45 1.356(9) . ?
C44 H44A 0.9900 . ?
C44 H44B 0.9900 . ?
C45 C46 1.490(8) . ?
C45 H45A 0.9900 . ?
C45 H45B 0.9900 . ?
C46 H46A 0.9900 . ?
C46 H46B 0.9900 . ?
O7X C43X 1.49(2) . ?
O7X C46X 1.62(2) . ?
C43X C44X 1.50(2) . ?
C43X H43C 0.9900 . ?
C43X H43D 0.9900 . ?
C44X C45X 1.41(2) . ?
C44X H44C 0.9900 . ?
C44X H44D 0.9900 . ?
C45X C46X 1.56(2) . ?
C45X H45C 0.9900 . ?
C45X H45D 0.9900 . ?
C46X H46C 0.9900 . ?
C46X H46D 0.9900 . ?
